data_4313271
loop_
_publ_author_name
'T. J. Prior'
'M. J. Rosseinsky'

_publ_contact_author
;
      Matthew J Rosseinsky
      Department of Chemistry
      The University of Liverpool
      Liverpool
      L69 7ZD
      UK
;
_publ_contact_author_email m.j.rosseinsky@liv.ac.uk
_publ_contact_author_fax '(44) 151 794 3587'
_publ_contact_author_phone '(44) 151 794 3499'
_publ_section_title
;
 Chiral Direction and Interconnection of Helical Three-Connected Networks
 in Metal-Organic Frameworks
;
_journal_name_full 'Inorganic Chemistry'
_journal_page_first 1564
_journal_page_last 1575
_journal_paper_doi 10.1021/ic025775i
_journal_volume 42
_journal_year 2003
_chemical_formula_structural 'Ni 3 (C 9 H 3 O 6) 2 (C 5 H 5 N) 6 (C 4 H 10 O 2) 3  . 6 ( C 4 H 10 O 2 )'
_chemical_formula_sum 'C66 H60 N6 Ni3 O24'
_chemical_formula_weight 1497.45
_chemical_name_systematic
; 
Ni3(btc)2(py)6(meso-C4H10O2)3.guest
;
_space_group_IT_number 214
_symmetry_cell_setting cubic
_symmetry_space_group_name_Hall 'I 4bd 2c 3'
_symmetry_space_group_name_H-M 'I 41 3 2'
_atom_sites_solution_hydrogens geom
_atom_sites_solution_primary direct
_atom_sites_solution_secondary difmap
_audit_creation_method SHELXL-97
_cell_angle_alpha 90.00
_cell_angle_beta 90.00
_cell_angle_gamma 90.00
_cell_formula_units_Z 8
_cell_length_a 28.400(4)
_cell_length_b 28.400(4)
_cell_length_c 28.400(4)
_cell_measurement_reflns_used 22337
_cell_measurement_temperature 150(2)
_cell_measurement_theta_max 28.06
_cell_measurement_theta_min 3.00
_cell_volume 22906(6)
_computing_cell_refinement 'LSCELL (Clegg, 1997)'
_computing_data_collection 'Bruker AXS SMART'
_computing_data_reduction 'Bruker AXS SAINT'
_computing_structure_refinement 'SHELXL-97 (Sheldrick, 1997)'
_computing_structure_solution 'SHELXS-97 (Sheldrick, 1990)'
_diffrn_ambient_temperature 150(2)
_diffrn_detector_area_resol_mean 8.192
_diffrn_measured_fraction_theta_full 0.993
_diffrn_measured_fraction_theta_max 0.993
_diffrn_measurement_device_type 'Bruker AXS SMART CCD diffractometer'
_diffrn_measurement_method 'omega rotation with narrow frames'
_diffrn_radiation_monochromator 'silicon 111'
_diffrn_radiation_source 'Daresbury SRS Station 9.8'
_diffrn_radiation_type synchrotron
_diffrn_radiation_wavelength 0.69410
_diffrn_reflns_av_R_equivalents 0.0490
_diffrn_reflns_av_sigmaI/netI 0.0183
_diffrn_reflns_limit_h_max 27
_diffrn_reflns_limit_h_min -24
_diffrn_reflns_limit_k_max 29
_diffrn_reflns_limit_k_min -16
_diffrn_reflns_limit_l_max 14
_diffrn_reflns_limit_l_min -29
_diffrn_reflns_number 24993
_diffrn_reflns_theta_full 20.97
_diffrn_reflns_theta_max 20.97
_diffrn_reflns_theta_min 1.72
_exptl_absorpt_coefficient_mu 0.503
_exptl_absorpt_correction_T_max 1.00
_exptl_absorpt_correction_T_min 0.59
_exptl_absorpt_correction_type multi-scan
_exptl_absorpt_process_details
;
Sheldrick, G. M., SADABS; Universitat Gottingen, 1997'
;
_exptl_crystal_colour blue
_exptl_crystal_density_diffrn 0.858
_exptl_crystal_density_method 'not measured'
_exptl_crystal_description octahedron
_exptl_crystal_F_000 6047
_exptl_crystal_size_max 0.16
_exptl_crystal_size_mid 0.16
_exptl_crystal_size_min 0.14
_refine_diff_density_max 0.395
_refine_diff_density_min -0.335
_refine_diff_density_rms 0.099
_refine_ls_abs_structure_details 'Flack H D (1983), Acta Cryst. A39, 876-881'
_refine_ls_abs_structure_Flack 0.03(4)
_refine_ls_extinction_method none
_refine_ls_goodness_of_fit_ref 1.224
_refine_ls_hydrogen_treatment mixed
_refine_ls_matrix_type full
_refine_ls_number_parameters 139
_refine_ls_number_reflns 2214
_refine_ls_number_restraints 2
_refine_ls_restrained_S_all 1.224
_refine_ls_R_factor_all 0.0702
_refine_ls_R_factor_gt 0.0669
_refine_ls_shift/su_max 0.006
_refine_ls_shift/su_mean 0.000
_refine_ls_structure_factor_coef Fsqd
_refine_ls_weighting_details 'w=1/[\s^2^(Fo^2^)+(0.1475P)^2^+12.4008P] where P=(Fo^2^+2Fc^2^)/3'
_refine_ls_weighting_scheme calc
_refine_ls_wR_factor_gt 0.2097
_refine_ls_wR_factor_ref 0.2138
_reflns_number_gt 2073
_reflns_number_total 2214
_reflns_threshold_expression >2sigma(I)
_cod_data_source_file ic025775isi20021029_111527_4.cif
_cod_data_source_block Prior4
_cod_depositor_comments
;
The following automatic conversions were performed:

'_refine_ls_weighting_scheme' value 'calc
w=1/[\s^2^(Fo^2^)+(0.1475P)^2^+12.4008P] where P=(Fo^2^+2Fc^2^)/3'
was changed to 'calc'. New tag '_refine_ls_weighting_details' was
created. The value of the new tag was set to
'w=1/[\s^2^(Fo^2^)+(0.1475P)^2^+12.4008P] where P=(Fo^2^+2Fc^2^)/3'.

Automatic conversion script
Id: cif_fix_values 3143 2015-03-26 13:38:13Z robertas 
;
_cod_original_cell_volume 22906(5)
_cod_database_code 4313271

loop_
_symmetry_equiv_pos_as_xyz
'x, y, z'
'y, z, x'
'z, x, y'
'-y+1/4, x+3/4, z+1/4'
'-z+1/4, y+3/4, x+1/4'
'-x+1/4, z+3/4, y+1/4'
'-x+1/2, -y, z+1/2'
'-z, x+1/2, -y+1/2'
'-x, y+1/2, -z+1/2'
'-y+1/2, -z, x+1/2'
'-z+1/2, -x, y+1/2'
'y+1/4, -x+1/4, z+3/4'
'z+1/4, -y+1/4, x+3/4'
'x+1/4, -z+1/4, y+3/4'
'-y, z+1/2, -x+1/2'
'-z+3/4, -y+3/4, -x+3/4'
'-x+3/4, -z+3/4, -y+3/4'
'-y+3/4, -x+3/4, -z+3/4'
'y+1/2, -z+1/2, -x'
'y+3/4, x+1/4, -z+1/4'
'z+3/4, y+1/4, -x+1/4'
'x+3/4, z+1/4, -y+1/4'
'x+1/2, -y+1/2, -z'
'z+1/2, -x+1/2, -y'
'x+1/2, y+1/2, z+1/2'
'y+1/2, z+1/2, x+1/2'
'z+1/2, x+1/2, y+1/2'
'-y+3/4, x+5/4, z+3/4'
'-z+3/4, y+5/4, x+3/4'
'-x+3/4, z+5/4, y+3/4'
'-x+1, -y+1/2, z+1'
'-z+1/2, x+1, -y+1'
'-x+1/2, y+1, -z+1'
'-y+1, -z+1/2, x+1'
'-z+1, -x+1/2, y+1'
'y+3/4, -x+3/4, z+5/4'
'z+3/4, -y+3/4, x+5/4'
'x+3/4, -z+3/4, y+5/4'
'-y+1/2, z+1, -x+1'
'-z+5/4, -y+5/4, -x+5/4'
'-x+5/4, -z+5/4, -y+5/4'
'-y+5/4, -x+5/4, -z+5/4'
'y+1, -z+1, -x+1/2'
'y+5/4, x+3/4, -z+3/4'
'z+5/4, y+3/4, -x+3/4'
'x+5/4, z+3/4, -y+3/4'
'x+1, -y+1, -z+1/2'
'z+1, -x+1, -y+1/2'

loop_
_atom_site_label
_atom_site_type_symbol
_atom_site_fract_x
_atom_site_fract_y
_atom_site_fract_z
_atom_site_U_iso_or_equiv
_atom_site_adp_type
_atom_site_occupancy
_atom_site_calc_flag
_atom_site_refinement_flags
_atom_site_disorder_assembly
_atom_site_disorder_group
C1 C 0.4625(2) 0.9306(2) 0.0989(2) 0.0637(16) Uani 1 d . . .
C2 C 0.5043(2) 0.9445(2) 0.06950(19) 0.0543(14) Uani 1 d . . .
C3 C 0.51678(19) 0.91789(19) 0.03078(19) 0.0527(13) Uani 1 d . . .
H3 H 0.4988 0.8910 0.0224 0.063 Uiso 1 calc R . .
C11 C 0.3335(4) 0.9245(4) 0.1522(5) 0.150(5) Uani 1 d D . .
C12A C 0.2966(10) 0.9060(11) 0.1804(11) 0.178(8) Uiso 0.50 d PD . .
H12A H 0.2909 0.8731 0.1717 0.267 Uiso 0.50 calc PR . .
H12B H 0.2679 0.9244 0.1753 0.267 Uiso 0.50 calc PR . .
H12C H 0.3056 0.9077 0.2136 0.267 Uiso 0.50 calc PR . .
C12B C 0.3265(11) 0.9680(9) 0.1776(11) 0.178(8) Uiso 0.50 d PD . .
H12D H 0.3493 0.9915 0.1667 0.267 Uiso 0.50 calc PR . .
H12E H 0.3309 0.9625 0.2113 0.267 Uiso 0.50 calc PR . .
H12F H 0.2945 0.9796 0.1719 0.267 Uiso 0.50 calc PR . .
C21 C 0.4220(3) 0.7531(3) 0.0894(4) 0.115(3) Uani 1 d . . .
H21 H 0.4178 0.7445 0.1215 0.138 Uiso 1 calc R . .
C22 C 0.4338(3) 0.7198(4) 0.0578(6) 0.120(4) Uani 1 d . . .
H22 H 0.4385 0.6886 0.0689 0.144 Uiso 1 calc R . .
C23 C 0.4391(3) 0.7275(5) 0.0148(7) 0.140(6) Uani 1 d . . .
H23 H 0.4465 0.7029 -0.0067 0.168 Uiso 1 calc R . .
C24 C 0.4336(3) 0.7735(5) 0.0001(4) 0.123(4) Uani 1 d . . .
H24 H 0.4378 0.7811 -0.0323 0.147 Uiso 1 calc R . .
C25 C 0.4221(3) 0.8087(3) 0.0315(3) 0.092(2) Uani 1 d . . .
H25 H 0.4186 0.8403 0.0209 0.110 Uiso 1 calc R . .
C41 C 0.427(2) 1.0609(19) 0.0694(10) 0.55(3) Uiso 1 d D . .
N1 N 0.41613(18) 0.79813(19) 0.0765(3) 0.0786(17) Uani 1 d . . .
O1 O 0.44338(15) 0.89196(15) 0.08802(16) 0.0778(13) Uani 1 d . . .
O2 O 0.44844(16) 0.95751(14) 0.13087(16) 0.0711(11) Uani 1 d . . .
O11 O 0.37847(17) 0.90876(16) 0.16664(19) 0.0904(15) Uani 1 d . . .
H11 H 0.3992 0.9206 0.1491 0.136 Uiso 1 calc R . .
O41 O 0.4305(7) 1.0574(7) 0.1196(7) 0.282(7) Uiso 1 d D . .
Ni1 Ni 0.39900(3) 0.85100(3) 0.1250 0.0668(5) Uani 1 d S . .

loop_
_atom_site_aniso_label
_atom_site_aniso_U_11
_atom_site_aniso_U_22
_atom_site_aniso_U_33
_atom_site_aniso_U_23
_atom_site_aniso_U_13
_atom_site_aniso_U_12
C1 0.072(4) 0.055(4) 0.063(4) 0.000(3) 0.010(3) -0.001(3)
C2 0.052(3) 0.055(3) 0.056(3) 0.007(3) 0.001(2) 0.001(3)
C3 0.054(3) 0.046(3) 0.058(3) -0.004(2) 0.003(3) 0.001(2)
C11 0.112(8) 0.112(8) 0.225(13) -0.034(9) 0.053(8) 0.004(6)
C21 0.076(5) 0.063(5) 0.206(10) -0.025(6) -0.050(6) 0.014(4)
C22 0.080(6) 0.088(6) 0.191(12) -0.050(8) -0.035(7) 0.018(4)
C23 0.053(5) 0.123(10) 0.244(17) -0.096(12) -0.025(7) 0.010(5)
C24 0.066(5) 0.161(10) 0.140(8) -0.067(8) 0.014(5) -0.022(6)
C25 0.084(5) 0.081(5) 0.111(6) -0.023(5) 0.011(5) -0.018(4)
N1 0.054(3) 0.058(3) 0.123(6) -0.005(3) -0.007(3) -0.006(2)
O1 0.083(3) 0.059(3) 0.091(3) -0.015(2) 0.031(2) -0.020(2)
O2 0.077(3) 0.065(3) 0.071(3) -0.007(2) 0.024(2) -0.011(2)
O11 0.080(3) 0.079(3) 0.112(4) 0.007(3) 0.046(3) 0.008(2)
Ni1 0.0554(5) 0.0554(5) 0.0895(9) 0.0103(4) 0.0103(4) -0.0027(5)

loop_
_atom_type_symbol
_atom_type_description
_atom_type_scat_dispersion_real
_atom_type_scat_dispersion_imag
_atom_type_scat_source
C C 0.0020 0.0020 'International Tables Vol C Tables 4.2.6.8 and 6.1.1.4'
H H 0.0000 0.0000 'International Tables Vol C Tables 4.2.6.8 and 6.1.1.4'
N N 0.0040 0.0030 'International Tables Vol C Tables 4.2.6.8 and 6.1.1.4'
O O 0.0080 0.0060 'International Tables Vol C Tables 4.2.6.8 and 6.1.1.4'
Ni Ni 0.2850 1.1130 'International Tables Vol C Tables 4.2.6.8 and 6.1.1.4'

loop_
_geom_angle_atom_site_label_1
_geom_angle_atom_site_label_2
_geom_angle_atom_site_label_3
_geom_angle
_geom_angle_site_symmetry_1
_geom_angle_site_symmetry_3
_geom_angle_publ_flag
O2 C1 O1 124.6(5) . . ?
O2 C1 C2 119.7(5) . . ?
O1 C1 C2 115.7(5) . . ?
C3 C2 C3 120.2(6) . 24_566 ?
C3 C2 C1 120.1(5) . . ?
C3 C2 C1 119.7(5) 24_566 . ?
C2 C3 C2 119.8(6) . 10_664 ?
O11 C11 C12A 112.6(17) . . ?
O11 C11 C12B 104.5(16) . . ?
C12A C11 C12B 86.2(18) . . ?
O11 C11 C11 111.7(7) . 42_554 ?
C12A C11 C11 113.0(18) . 42_554 ?
C12B C11 C11 126.4(16) . 42_554 ?
N1 C21 C22 121.2(11) . . ?
C23 C22 C21 124.0(13) . . ?
C22 C23 C24 116.5(11) . . ?
C25 C24 C23 121.2(12) . . ?
N1 C25 C24 119.4(9) . . ?
C25 N1 C21 117.7(8) . . ?
C25 N1 Ni1 120.1(5) . . ?
C21 N1 Ni1 122.2(7) . . ?
C1 O1 Ni1 130.2(4) . . ?
C11 O11 Ni1 109.5(6) . . ?
O1 Ni1 O1 176.1(3) . 42_554 ?
O1 Ni1 N1 85.7(2) . . ?
O1 Ni1 N1 91.6(2) 42_554 . ?
O1 Ni1 N1 91.6(2) . 42_554 ?
O1 Ni1 N1 85.7(2) 42_554 42_554 ?
N1 Ni1 N1 95.7(3) . 42_554 ?
O1 Ni1 O11 90.93(17) . . ?
O1 Ni1 O11 92.00(19) 42_554 . ?
N1 Ni1 O11 173.0(2) . . ?
N1 Ni1 O11 90.6(2) 42_554 . ?
O1 Ni1 O11 92.00(19) . 42_554 ?
O1 Ni1 O11 90.93(17) 42_554 42_554 ?
N1 Ni1 O11 90.6(2) . 42_554 ?
N1 Ni1 O11 173.0(2) 42_554 42_554 ?
O11 Ni1 O11 83.3(3) . 42_554 ?

loop_
_geom_bond_atom_site_label_1
_geom_bond_atom_site_label_2
_geom_bond_distance
_geom_bond_site_symmetry_2
_geom_bond_publ_flag
C1 O2 1.253(7) . ?
C1 O1 1.264(7) . ?
C1 C2 1.502(8) . ?
C2 C3 1.380(8) . ?
C2 C3 1.380(8) 24_566 ?
C3 C2 1.380(8) 10_664 ?
C11 O11 1.414(14) . ?
C11 C12A 1.42(2) . ?
C11 C12B 1.44(2) . ?
C11 C11 1.58(3) 42_554 ?
C21 N1 1.342(10) . ?
C21 C22 1.346(14) . ?
C22 C23 1.251(17) . ?
C23 C24 1.382(18) . ?
C24 C25 1.379(13) . ?
C25 N1 1.325(11) . ?
C41 O41 1.43(2) . ?
N1 Ni1 2.095(6) . ?
O1 Ni1 2.011(4) . ?
O11 Ni1 2.104(5) . ?
Ni1 O1 2.011(4) 42_554 ?
Ni1 N1 2.095(6) 42_554 ?
Ni1 O11 2.104(5) 42_554 ?
